data_7135242
loop_
_publ_author_name
'Rajput, Sagrika'
'PADHAN, SMRUTIRANI'
'M T, Nithya'
'Mukhopadhyay, Sayantan'
'Nembenna, Sharanappa'

_publ_section_title
;
 Nickel-Catalyzed Dehydrogenative Zn--Zn Coupling to a Zn(I) Dimer and Its
 Reactivity
;
_journal_name_full 'Chemical Communications'
_journal_paper_doi 10.1039/D5CC06233K
_journal_year 2025
_chemical_formula_moiety 'C84 H110 N10 O2 Zn2, 2(C6 H6)'
_chemical_formula_sum 'C96 H122 N10 O2 Zn2'
_chemical_formula_weight 1578.77
_space_group_crystal_system triclinic
_space_group_IT_number 2
_space_group_name_Hall '-P 1'
_space_group_name_H-M_alt 'P -1'
_atom_sites_solution_hydrogens mixed
_atom_sites_solution_primary iterative
_audit_creation_date 2025-10-06
_audit_creation_method
;
Olex2 1.5-ac5-021
(compiled 2022.02.15 svn.rf212a0ae for Rigaku Oxford Diffraction, GUI svn.r6439)
;
_audit_update_record
;
2025-10-20 deposited with the CCDC.	2025-11-26 downloaded from the CCDC.
;
_cell_angle_alpha 106.138(3)
_cell_angle_beta 108.774(3)
_cell_angle_gamma 91.802(3)
_cell_formula_units_Z 1
_cell_length_a 12.0595(4)
_cell_length_b 12.8394(4)
_cell_length_c 15.0633(5)
_cell_measurement_reflns_used 16006
_cell_measurement_temperature 100.01(10)
_cell_measurement_theta_max 29.9380
_cell_measurement_theta_min 3.5490
_cell_volume 2102.42(13)
_computing_cell_refinement 'CrysAlisPro 1.171.42.89a (Rigaku OD, 2023)'
_computing_data_collection 'CrysAlisPro 1.171.42.89a (Rigaku OD, 2023)'
_computing_data_reduction 'CrysAlisPro 1.171.42.89a (Rigaku OD, 2023)'
_computing_molecular_graphics 'Olex2 1.5-ac5-021 (Dolomanov et al., 2009)'
_computing_publication_material 'Olex2 1.5-ac5-021 (Dolomanov et al., 2009)'
_computing_structure_refinement 'SHELXL 2014/7 (Sheldrick, 2015)'
_computing_structure_solution 'olex2.solve 1.5-ac5-021 (Bourhis et al., 2015)'
_diffrn_ambient_temperature 100.15
_diffrn_detector_area_resol_mean 5.8140
_diffrn_detector_type 'Pilatus 200K'
_diffrn_measured_fraction_theta_full 0.995
_diffrn_measured_fraction_theta_max 0.995
_diffrn_measurement_details
;
List of Runs (angles in degrees, time in seconds):

  # Type    Start    End  Width  t~exp~   \w     \q     \k     \f   Frames
#--------------------------------------------------------------------------
  1  \w    -13.00  38.00   0.50    9.56    --    1.08-102.00  -9.00  102
  2  \w    -13.00  34.00   0.50    9.56    --   -2.25-102.00  -9.00   94
  3  \w     -5.00  64.00   0.50    9.56    --   -2.25  37.00-150.00  138
  4  \w     -5.00  64.00   0.50    9.56    --   -2.25  37.00 -30.00  138
  5  \w    -42.00  21.00   0.50    9.56    --   -2.25 -77.00-150.00  126
  6  \w     -5.00  64.00   0.50    9.56    --   -2.25  37.00  90.00  138
  7  \w    -68.00   3.00   0.50    9.56    --    1.08 -19.00   0.00  142
  8  \w    -25.00  21.00   0.50    9.56    --   -2.25  77.00 150.00   92
  9  \w    -25.00  21.00   0.50    9.56    --   -2.25  77.00  30.00   92
;
_diffrn_measurement_device 'four-circle diffractometer'
_diffrn_measurement_device_type 'SuperNova, Dual, Cu at home/near, Pilatus 200K'
_diffrn_measurement_method '\w scans'
_diffrn_radiation_type MoK\a
_diffrn_radiation_wavelength 0.71073
_diffrn_reflns_av_R_equivalents 0.0659
_diffrn_reflns_av_unetI/netI 0.0521
_diffrn_reflns_Laue_measured_fraction_full 0.995
_diffrn_reflns_Laue_measured_fraction_max 0.995
_diffrn_reflns_limit_h_max 14
_diffrn_reflns_limit_h_min -14
_diffrn_reflns_limit_k_max 15
_diffrn_reflns_limit_k_min -15
_diffrn_reflns_limit_l_max 18
_diffrn_reflns_limit_l_min -17
_diffrn_reflns_number 31839
_diffrn_reflns_point_group_measured_fraction_full 0.995
_diffrn_reflns_point_group_measured_fraction_max 0.995
_diffrn_reflns_theta_full 25.242
_diffrn_reflns_theta_max 25.350
_diffrn_reflns_theta_min 3.333
_exptl_absorpt_coefficient_mu 0.626
_exptl_absorpt_correction_T_max 1.00000
_exptl_absorpt_correction_T_min 0.54786
_exptl_absorpt_correction_type multi-scan
_exptl_absorpt_process_details
;
CrysAlisPro 1.171.42.89a (Rigaku Oxford Diffraction, 2023)
Empirical absorption correction using spherical harmonics,
implemented in SCALE3 ABSPACK scaling algorithm.
;
_exptl_crystal_colour 'metallic light colourless'
_exptl_crystal_colour_lustre metallic
_exptl_crystal_colour_modifier light
_exptl_crystal_colour_primary colourless
_exptl_crystal_density_diffrn 1.247
_exptl_crystal_description block
_exptl_crystal_F_000 844
_exptl_crystal_size_max 0.2
_exptl_crystal_size_mid 0.18
_exptl_crystal_size_min 0.17
_refine_diff_density_max 1.434
_refine_diff_density_min -0.843
_refine_diff_density_rms 0.091
_refine_ls_extinction_method none
_refine_ls_goodness_of_fit_ref 1.068
_refine_ls_hydrogen_treatment mixed
_refine_ls_matrix_type full
_refine_ls_number_parameters 496
_refine_ls_number_reflns 7674
_refine_ls_number_restraints 13
_refine_ls_restrained_S_all 1.067
_refine_ls_R_factor_all 0.0646
_refine_ls_R_factor_gt 0.0529
_refine_ls_shift/su_max 0.001
_refine_ls_shift/su_mean 0.000
_refine_ls_structure_factor_coef Fsqd
_refine_ls_weighting_details 'w=1/[\s^2^(Fo^2^)+(0.0889P)^2^+1.1104P] where P=(Fo^2^+2Fc^2^)/3'
_refine_ls_weighting_scheme calc
_refine_ls_wR_factor_gt 0.1372
_refine_ls_wR_factor_ref 0.1466
_reflns_Friedel_coverage 0.000
_reflns_number_gt 6393
_reflns_number_total 7674
_reflns_threshold_expression 'I > 2\s(I)'
_cod_data_source_file d5cc06233k2.cif
_cod_data_source_block sn-sr-c8-znoh_auto
_cod_database_code 7135242
_shelx_shelxl_version_number 2014/7
_shelx_space_group_comment
;
The symmetry employed for this shelxl refinement is uniquely defined
by the following loop, which should always be used as a source of
symmetry information in preference to the above space-group names.
They are only intended as comments.
;
_shelx_estimated_absorpt_t_max 0.901
_shelx_estimated_absorpt_t_min 0.885
_olex2_refinement_description
;
1. Fixed Uiso
 At 1.2 times of:
  All C(H) groups, All C(H,H) groups, All N(H) groups
 At 1.5 times of:
  All C(H,H,H) groups
2. Restrained distances
 O1-H1
 0.8 with sigma of 0.02
3. Rigid bond restraints
 C3, C8, C4, C5, C6, C7
 with sigma for 1-2 distances of 0.01 and sigma for 1-3 distances of 0.01
4. Uiso/Uaniso restraints and constraints
Uanis(C3) = Uanis(C4) = Uanis(C8)
5.a Secondary CH2 refined with riding coordinates:
 C28(H28a,H28b), C46(H46a,H46b), C24(H24a,H24b), C26(H26a,H26b), C38(H38a,
 H38b), C48(H48a,H48b), C22(H22a,H22b), C36(H36a,H36b)
5.b Aromatic/amide H refined with riding coordinates:
 N4(H4), N5(H5), C7(H7), C19(H19), C20(H20), C44(H44), C18(H18), C5(H5a),
 C43(H43), C34(H34), C42(H42), C53(H53), C6(H6), C33(H33), C52(H52), C51(H51),
 C50(H50), C54(H54), C55(H55), C32(H32)
5.c Idealised Me refined as rotating group:
 C49(H49a,H49b,H49c), C25(H25a,H25b,H25c), C47(H47a,H47b,H47c), C29(H29a,H29b,
 H29c), C39(H39a,H39b,H39c), C27(H27a,H27b,H27c), C23(H23a,H23b,H23c), C37(H37a,
 H37b,H37c)
;
_olex2_submission_special_instructions 'No special instructions were received'
_oxdiff_exptl_absorpt_empirical_details
;
Empirical correction (ABSPACK) includes:
- Absorption correction using spherical harmonics
- Frame scaling
;

loop_
_space_group_symop_operation_xyz
'x, y, z'
'-x, -y, -z'

loop_
_atom_site_label
_atom_site_type_symbol
_atom_site_fract_x
_atom_site_fract_y
_atom_site_fract_z
_atom_site_U_iso_or_equiv
_atom_site_adp_type
_atom_site_occupancy
_atom_site_site_symmetry_order
_atom_site_calc_flag
_atom_site_refinement_flags_posn
_atom_site_refinement_flags_adp
_atom_site_refinement_flags_occupancy
_atom_site_disorder_assembly
_atom_site_disorder_group
Zn Zn 0.53607(3) 0.54035(2) 0.60932(2) 0.01912(13) Uani 1 1 d . . . . .
O1 O 0.40626(17) 0.44322(17) 0.49745(13) 0.0220(4) Uani 1 1 d D . . . .
N2 N 0.51711(19) 0.67763(18) 0.69990(15) 0.0185(5) Uani 1 1 d . . . . .
N1 N 0.63298(19) 0.48481(19) 0.71582(15) 0.0196(5) Uani 1 1 d . . . . .
N4 N 0.77505(19) 0.52205(19) 0.87246(15) 0.0198(5) Uani 1 1 d . . . . .
H4 H 0.7823 0.4519 0.8580 0.024 Uiso 1 1 calc R U . . .
N3 N 0.67847(19) 0.66174(18) 0.83727(15) 0.0199(5) Uani 1 1 d . . . . .
N5 N 0.5902(2) 0.81492(19) 0.85072(16) 0.0223(5) Uani 1 1 d . . . . .
H5 H 0.5451 0.8580 0.8232 0.027 Uiso 1 1 calc R U . . .
C3 C 0.6528(2) 0.3733(2) 0.70138(18) 0.0218(3) Uani 1 1 d . U . . .
C8 C 0.7305(2) 0.3317(2) 0.65240(18) 0.0218(3) Uani 1 1 d . U . . .
C16 C 0.4332(2) 0.7498(2) 0.67055(18) 0.0208(6) Uani 1 1 d . . . . .
C1 C 0.6918(2) 0.5569(2) 0.80424(18) 0.0174(5) Uani 1 1 d . . . . .
C4 C 0.5927(2) 0.3059(2) 0.73549(18) 0.0218(3) Uani 1 1 d . U . . .
C2 C 0.5941(2) 0.7131(2) 0.79225(19) 0.0196(6) Uani 1 1 d . . . . .
C21 C 0.4663(2) 0.8343(2) 0.63796(18) 0.0215(6) Uani 1 1 d . . . . .
C40 C 0.8510(2) 0.5933(2) 0.96586(19) 0.0202(6) Uani 1 1 d . . . . .
C7 C 0.7459(3) 0.2216(2) 0.6374(2) 0.0278(6) Uani 1 1 d . U . . .
H7 H 0.7964 0.1918 0.6025 0.033 Uiso 1 1 calc R U . . .
C28 C 0.7952(3) 0.4054(3) 0.6169(2) 0.0300(7) Uani 1 1 d . . . . .
H28A H 0.7427 0.4071 0.5516 0.036 Uiso 1 1 calc R U . . .
H28B H 0.8096 0.4806 0.6627 0.036 Uiso 1 1 calc R U . . .
C17 C 0.3214(2) 0.7366(2) 0.6785(2) 0.0252(6) Uani 1 1 d . . . . .
C41 C 0.8075(2) 0.6273(2) 1.0437(2) 0.0231(6) Uani 1 1 d . . . . .
C19 C 0.2735(3) 0.8933(3) 0.6203(2) 0.0292(7) Uani 1 1 d . . . . .
H19 H 0.2190 0.9424 0.6032 0.035 Uiso 1 1 calc R U . . .
C45 C 0.9686(2) 0.6233(2) 0.9785(2) 0.0230(6) Uani 1 1 d . . . . .
C46 C 0.6821(2) 0.5914(2) 1.0331(2) 0.0250(6) Uani 1 1 d . . . . .
H46A H 0.6291 0.5857 0.9658 0.030 Uiso 1 1 calc R U . . .
H46B H 0.6572 0.6476 1.0802 0.030 Uiso 1 1 calc R U . . .
C20 C 0.3846(3) 0.9056(2) 0.6134(2) 0.0253(6) Uani 1 1 d . . . . .
H20 H 0.4057 0.9634 0.5916 0.030 Uiso 1 1 calc R U . . .
C24 C 0.5874(2) 0.8507(2) 0.6309(2) 0.0249(6) Uani 1 1 d . . . . .
H24A H 0.6316 0.7912 0.6477 0.030 Uiso 1 1 calc R U . . .
H24B H 0.6308 0.9207 0.6801 0.030 Uiso 1 1 calc R U . . .
C44 C 1.0428(2) 0.6896(2) 1.0710(2) 0.0277(6) Uani 1 1 d . . . . .
H44 H 1.1232 0.7105 1.0810 0.033 Uiso 1 1 calc R U . . .
C18 C 0.2417(3) 0.8093(3) 0.6522(2) 0.0286(7) Uani 1 1 d . . . . .
H18 H 0.1652 0.8009 0.6563 0.034 Uiso 1 1 calc R U . . .
C30 C 0.6558(2) 0.8556(2) 0.95487(19) 0.0228(6) Uani 1 1 d . . . . .
C35 C 0.7716(2) 0.9063(2) 0.9869(2) 0.0216(6) Uani 1 1 d . . . . .
C5 C 0.6139(3) 0.1972(3) 0.7209(2) 0.0299(7) Uani 1 1 d . U . . .
H5A H 0.5758 0.1512 0.7450 0.036 Uiso 1 1 calc R U . . .
C26 C 0.5046(3) 0.3482(3) 0.7837(2) 0.0278(6) Uani 1 1 d . . . . .
H26A H 0.5301 0.4267 0.8209 0.033 Uiso 1 1 calc R U . . .
H26B H 0.5032 0.3085 0.8312 0.033 Uiso 1 1 calc R U . . .
C43 C 1.0007(3) 0.7251(2) 1.1480(2) 0.0310(7) Uani 1 1 d . . . . .
H43 H 1.0519 0.7704 1.2104 0.037 Uiso 1 1 calc R U . . .
C34 C 0.8300(3) 0.9523(2) 1.0882(2) 0.0265(6) Uani 1 1 d . . . . .
H34 H 0.9088 0.9876 1.1118 0.032 Uiso 1 1 calc R U . . .
C49 C 0.9892(3) 0.6651(3) 0.8298(2) 0.0335(7) Uani 1 1 d . . . . .
H49A H 1.0178 0.6377 0.7747 0.050 Uiso 1 1 calc R U . . .
H49B H 1.0295 0.7390 0.8689 0.050 Uiso 1 1 calc R U . . .
H49C H 0.9039 0.6670 0.8043 0.050 Uiso 1 1 calc R U . . .
C42 C 0.8842(3) 0.6945(2) 1.1339(2) 0.0283(7) Uani 1 1 d . . . . .
H42 H 0.8557 0.7199 1.1870 0.034 Uiso 1 1 calc R U . . .
C38 C 0.8324(2) 0.9176(2) 0.9163(2) 0.0261(6) Uani 1 1 d . . . . .
H38A H 0.7997 0.8560 0.8546 0.031 Uiso 1 1 calc R U . . .
H38B H 0.9178 0.9136 0.9455 0.031 Uiso 1 1 calc R U . . .
C53 C 0.0752(3) 0.0549(3) 0.3416(2) 0.0319(7) Uani 1 1 d . . . . .
H53 H 0.0594 -0.0112 0.2890 0.038 Uiso 1 1 calc R U . . .
C48 C 1.0152(3) 0.5895(3) 0.8945(2) 0.0285(6) Uani 1 1 d . . . . .
H48A H 0.9790 0.5139 0.8534 0.034 Uiso 1 1 calc R U . . .
H48B H 1.1016 0.5895 0.9214 0.034 Uiso 1 1 calc R U . . .
C6 C 0.6897(3) 0.1556(2) 0.6717(2) 0.0307(7) Uani 1 1 d . U . . .
H6 H 0.7028 0.0813 0.6617 0.037 Uiso 1 1 calc R U . . .
C25 C 0.5838(3) 0.8525(3) 0.5293(2) 0.0281(6) Uani 1 1 d . . . . .
H25A H 0.5374 0.7852 0.4797 0.042 Uiso 1 1 calc R U . . .
H25B H 0.6645 0.8577 0.5279 0.042 Uiso 1 1 calc R U . . .
H25C H 0.5473 0.9158 0.5149 0.042 Uiso 1 1 calc R U . . .
C33 C 0.7754(3) 0.9473(3) 1.1545(2) 0.0324(7) Uani 1 1 d . . . . .
H33 H 0.8161 0.9801 1.2230 0.039 Uiso 1 1 calc R U . . .
C47 C 0.6690(3) 0.4814(3) 1.0518(2) 0.0322(7) Uani 1 1 d . . . . .
H47A H 0.6889 0.4246 1.0028 0.048 Uiso 1 1 calc R U . . .
H47B H 0.5873 0.4629 1.0467 0.048 Uiso 1 1 calc R U . . .
H47C H 0.7224 0.4862 1.1179 0.048 Uiso 1 1 calc R U . . .
C31 C 0.5996(3) 0.8468(3) 1.0208(2) 0.0299(7) Uani 1 1 d . . . . .
C22 C 0.2836(3) 0.6482(3) 0.7156(2) 0.0312(7) Uani 1 1 d . . . . .
H22A H 0.3544 0.6175 0.7479 0.037 Uiso 1 1 calc R U . . .
H22B H 0.2480 0.6814 0.7659 0.037 Uiso 1 1 calc R U . . .
C36 C 0.4764(3) 0.7874(3) 0.9866(2) 0.0359(7) Uani 1 1 d . . . . .
H36A H 0.4650 0.7248 0.9272 0.043 Uiso 1 1 calc R U . . .
H36B H 0.4683 0.7576 1.0385 0.043 Uiso 1 1 calc R U . . .
C29 C 0.9119(3) 0.3736(3) 0.6082(2) 0.0349(7) Uani 1 1 d . . . . .
H29A H 0.8977 0.3046 0.5553 0.052 Uiso 1 1 calc R U . . .
H29B H 0.9623 0.3647 0.6705 0.052 Uiso 1 1 calc R U . . .
H29C H 0.9512 0.4310 0.5931 0.052 Uiso 1 1 calc R U . . .
C52 C 0.0831(3) 0.0514(3) 0.4339(2) 0.0338(7) Uani 1 1 d . . . . .
H52 H 0.0732 -0.0170 0.4452 0.041 Uiso 1 1 calc R U . . .
C51 C 0.1056(3) 0.1482(3) 0.5104(2) 0.0368(8) Uani 1 1 d . . . . .
H51 H 0.1112 0.1462 0.5743 0.044 Uiso 1 1 calc R U . . .
C50 C 0.1199(3) 0.2471(3) 0.4938(2) 0.0369(8) Uani 1 1 d . . . . .
H50 H 0.1349 0.3133 0.5461 0.044 Uiso 1 1 calc R U . . .
C39 C 0.8168(3) 1.0252(3) 0.8924(2) 0.0350(7) Uani 1 1 d . . . . .
H39A H 0.8573 1.0294 0.8463 0.053 Uiso 1 1 calc R U . . .
H39B H 0.8506 1.0865 0.9530 0.053 Uiso 1 1 calc R U . . .
H39C H 0.7325 1.0289 0.8624 0.053 Uiso 1 1 calc R U . . .
C54 C 0.0899(3) 0.1536(3) 0.3252(2) 0.0341(7) Uani 1 1 d . . . . .
H54 H 0.0845 0.1554 0.2613 0.041 Uiso 1 1 calc R U . . .
C27 C 0.3803(3) 0.3344(3) 0.7094(2) 0.0392(8) Uani 1 1 d . . . . .
H27A H 0.3805 0.3761 0.6639 0.059 Uiso 1 1 calc R U . . .
H27B H 0.3259 0.3616 0.7441 0.059 Uiso 1 1 calc R U . . .
H27C H 0.3547 0.2569 0.6723 0.059 Uiso 1 1 calc R U . . .
C55 C 0.1124(3) 0.2501(3) 0.4006(2) 0.0362(7) Uani 1 1 d . . . . .
H55 H 0.1228 0.3182 0.3890 0.043 Uiso 1 1 calc R U . . .
C32 C 0.6617(3) 0.8947(3) 1.1217(2) 0.0344(7) Uani 1 1 d . . . . .
H32 H 0.6249 0.8909 1.1680 0.041 Uiso 1 1 calc R U . . .
C23 C 0.1957(3) 0.5562(3) 0.6353(3) 0.0413(8) Uani 1 1 d . . . . .
H23A H 0.2315 0.5204 0.5868 0.062 Uiso 1 1 calc R U . . .
H23B H 0.1252 0.5858 0.6029 0.062 Uiso 1 1 calc R U . . .
H23C H 0.1733 0.5027 0.6640 0.062 Uiso 1 1 calc R U . . .
C37 C 0.3817(3) 0.8581(3) 0.9632(3) 0.0497(9) Uani 1 1 d . . . . .
H37A H 0.3819 0.8795 0.9057 0.074 Uiso 1 1 calc R U . . .
H37B H 0.3964 0.9237 1.0197 0.074 Uiso 1 1 calc R U . . .
H37C H 0.3046 0.8174 0.9490 0.074 Uiso 1 1 calc R U . . .
H1 H 0.388(3) 0.3863(19) 0.501(3) 0.030(10) Uiso 1 1 d D . . . .

loop_
_atom_site_aniso_label
_atom_site_aniso_U_11
_atom_site_aniso_U_22
_atom_site_aniso_U_33
_atom_site_aniso_U_23
_atom_site_aniso_U_13
_atom_site_aniso_U_12
Zn 0.01779(19) 0.0253(2) 0.00827(17) 0.00324(12) -0.00182(12) 0.00246(12)
O1 0.0234(10) 0.0267(11) 0.0111(9) 0.0056(8) -0.0002(8) 0.0013(8)
N2 0.0146(11) 0.0249(12) 0.0104(10) 0.0033(9) -0.0014(9) 0.0026(9)
N1 0.0171(11) 0.0273(12) 0.0102(10) 0.0041(9) 0.0008(9) 0.0024(9)
N4 0.0182(11) 0.0225(12) 0.0113(11) 0.0030(9) -0.0029(9) 0.0031(9)
N3 0.0162(11) 0.0256(12) 0.0110(10) 0.0027(9) -0.0020(9) 0.0022(9)
N5 0.0198(12) 0.0275(12) 0.0119(11) 0.0022(9) -0.0015(9) 0.0058(9)
C3 0.0164(8) 0.0304(9) 0.0087(7) 0.0035(6) -0.0063(6) 0.0009(6)
C8 0.0164(8) 0.0304(9) 0.0087(7) 0.0035(6) -0.0063(6) 0.0009(6)
C16 0.0184(13) 0.0267(14) 0.0094(12) 0.0008(10) -0.0016(10) 0.0043(11)
C1 0.0142(13) 0.0260(14) 0.0109(12) 0.0065(10) 0.0023(10) -0.0001(10)
C4 0.0164(8) 0.0304(9) 0.0087(7) 0.0035(6) -0.0063(6) 0.0009(6)
C2 0.0155(13) 0.0289(14) 0.0125(12) 0.0062(11) 0.0024(10) 0.0021(11)
C21 0.0209(14) 0.0284(14) 0.0083(12) 0.0019(10) -0.0008(10) 0.0035(11)
C40 0.0176(13) 0.0242(14) 0.0106(12) 0.0045(10) -0.0051(10) 0.0028(10)
C7 0.0220(14) 0.0340(16) 0.0144(13) -0.0005(11) -0.0043(11) 0.0069(12)
C28 0.0258(16) 0.0431(18) 0.0231(15) 0.0136(13) 0.0077(12) 0.0083(13)
C17 0.0191(14) 0.0343(16) 0.0143(13) 0.0036(11) -0.0013(11) 0.0020(12)
C41 0.0221(14) 0.0285(15) 0.0141(13) 0.0079(11) -0.0012(11) 0.0041(11)
C19 0.0254(15) 0.0389(17) 0.0160(14) 0.0053(12) -0.0005(11) 0.0114(13)
C45 0.0199(14) 0.0252(14) 0.0205(14) 0.0097(11) 0.0000(11) 0.0052(11)
C46 0.0211(14) 0.0386(16) 0.0141(13) 0.0082(12) 0.0044(11) 0.0062(12)
C20 0.0277(15) 0.0273(15) 0.0146(13) 0.0038(11) 0.0012(11) 0.0052(12)
C24 0.0218(14) 0.0323(15) 0.0170(14) 0.0094(11) 0.0006(11) 0.0010(12)
C44 0.0169(14) 0.0299(15) 0.0287(16) 0.0129(13) -0.0052(12) 0.0001(11)
C18 0.0162(14) 0.0429(18) 0.0201(14) 0.0051(13) 0.0011(11) 0.0056(12)
C30 0.0236(14) 0.0240(14) 0.0144(13) 0.0021(11) 0.0008(11) 0.0054(11)
C35 0.0200(14) 0.0225(14) 0.0161(13) 0.0038(11) -0.0003(11) 0.0033(11)
C5 0.0259(15) 0.0327(16) 0.0206(14) 0.0105(12) -0.0070(12) -0.0040(12)
C26 0.0250(15) 0.0380(17) 0.0174(14) 0.0108(12) 0.0019(12) -0.0030(12)
C43 0.0304(17) 0.0294(16) 0.0184(14) 0.0057(12) -0.0095(12) 0.0006(12)
C34 0.0229(15) 0.0292(15) 0.0161(14) 0.0011(11) -0.0031(11) 0.0024(12)
C49 0.0334(17) 0.0391(18) 0.0315(17) 0.0149(14) 0.0122(14) 0.0078(14)
C42 0.0331(17) 0.0343(16) 0.0104(13) 0.0050(12) -0.0004(12) 0.0060(13)
C38 0.0207(14) 0.0323(16) 0.0173(14) 0.0015(11) 0.0015(11) 0.0005(12)
C53 0.0235(15) 0.0418(18) 0.0228(15) 0.0041(13) 0.0027(12) 0.0047(13)
C48 0.0202(15) 0.0369(17) 0.0295(16) 0.0135(13) 0.0068(12) 0.0069(12)
C6 0.0279(16) 0.0241(15) 0.0241(15) 0.0040(12) -0.0093(12) 0.0029(12)
C25 0.0248(15) 0.0404(17) 0.0166(14) 0.0085(12) 0.0039(12) 0.0034(13)
C33 0.0349(17) 0.0368(17) 0.0131(14) 0.0001(12) -0.0015(12) 0.0023(14)
C47 0.0216(15) 0.0459(19) 0.0297(16) 0.0149(14) 0.0068(13) 0.0050(13)
C31 0.0284(16) 0.0347(17) 0.0227(15) 0.0036(12) 0.0082(13) 0.0030(13)
C22 0.0195(15) 0.0446(19) 0.0263(16) 0.0115(14) 0.0035(12) -0.0004(13)
C36 0.0331(18) 0.0422(19) 0.0273(16) 0.0025(14) 0.0112(14) -0.0023(14)
C29 0.0247(16) 0.0472(19) 0.0281(16) 0.0078(14) 0.0060(13) 0.0047(14)
C52 0.0260(16) 0.0447(19) 0.0303(17) 0.0150(14) 0.0064(13) -0.0001(14)
C51 0.0256(16) 0.058(2) 0.0227(16) 0.0081(15) 0.0068(13) 0.0016(15)
C50 0.0204(15) 0.047(2) 0.0302(17) -0.0016(14) 0.0029(13) 0.0035(13)
C39 0.0373(18) 0.0400(18) 0.0258(16) 0.0087(14) 0.0097(14) 0.0007(14)
C54 0.0274(16) 0.050(2) 0.0231(15) 0.0135(14) 0.0046(13) 0.0077(14)
C27 0.0237(16) 0.067(2) 0.0221(16) 0.0113(15) 0.0040(13) 0.0062(15)
C55 0.0253(16) 0.0414(19) 0.0368(18) 0.0121(15) 0.0035(14) 0.0073(14)
C32 0.0420(19) 0.0401(18) 0.0178(15) 0.0034(13) 0.0108(13) 0.0030(15)
C23 0.0381(19) 0.043(2) 0.0355(19) 0.0112(15) 0.0041(15) -0.0059(15)
C37 0.038(2) 0.048(2) 0.061(3) 0.0117(19) 0.0186(18) 0.0045(17)

loop_
_atom_type_symbol
_atom_type_description
_atom_type_scat_dispersion_real
_atom_type_scat_dispersion_imag
_atom_type_scat_source
C C 0.0033 0.0016 'International Tables Vol C Tables 4.2.6.8 and 6.1.1.4'
H H 0.0000 0.0000 'International Tables Vol C Tables 4.2.6.8 and 6.1.1.4'
N N 0.0061 0.0033 'International Tables Vol C Tables 4.2.6.8 and 6.1.1.4'
O O 0.0106 0.0060 'International Tables Vol C Tables 4.2.6.8 and 6.1.1.4'
Zn Zn 0.2839 1.4301 'International Tables Vol C Tables 4.2.6.8 and 6.1.1.4'

loop_
_geom_angle_atom_site_label_1
_geom_angle_atom_site_label_2
_geom_angle_atom_site_label_3
_geom_angle
_geom_angle_site_symmetry_1
_geom_angle_site_symmetry_3
_geom_angle_publ_flag
O1 Zn Zn 40.82(6) 2_666 2_666 ?
O1 Zn Zn 41.82(6) . 2_666 ?
O1 Zn O1 82.64(9) . 2_666 ?
O1 Zn N2 124.51(8) . . ?
O1 Zn N1 120.38(9) . . ?
N2 Zn Zn 131.89(7) . 2_666 ?
N2 Zn O1 115.97(9) . 2_666 ?
N2 Zn N1 94.62(9) . . ?
N1 Zn Zn 133.23(6) . 2_666 ?
N1 Zn O1 121.53(8) . 2_666 ?
Zn O1 Zn 97.36(9) . 2_666 ?
Zn O1 H1 117(3) . . ?
Zn O1 H1 123(3) 2_666 . ?
C16 N2 Zn 124.19(16) . . ?
C2 N2 Zn 118.93(18) . . ?
C2 N2 C16 116.5(2) . . ?
C3 N1 Zn 123.54(16) . . ?
C1 N1 Zn 118.58(18) . . ?
C1 N1 C3 117.6(2) . . ?
C1 N4 H4 118.1 . . ?
C1 N4 C40 123.9(2) . . ?
C40 N4 H4 118.1 . . ?
C2 N3 C1 126.2(2) . . ?
C2 N5 H5 118.1 . . ?
C2 N5 C30 123.7(2) . . ?
C30 N5 H5 118.1 . . ?
C8 C3 N1 119.7(2) . . ?
C8 C3 C4 120.7(3) . . ?
C4 C3 N1 119.5(2) . . ?
C3 C8 C28 120.1(3) . . ?
C7 C8 C3 118.3(3) . . ?
C7 C8 C28 121.5(3) . . ?
C21 C16 N2 119.6(2) . . ?
C17 C16 N2 119.1(3) . . ?
C17 C16 C21 121.3(3) . . ?
N1 C1 N4 118.7(2) . . ?
N3 C1 N1 127.9(2) . . ?
N3 C1 N4 113.4(2) . . ?
C3 C4 C26 121.2(3) . . ?
C5 C4 C3 118.5(3) . . ?
C5 C4 C26 120.3(3) . . ?
N2 C2 N5 118.7(2) . . ?
N3 C2 N2 128.2(2) . . ?
N3 C2 N5 113.2(2) . . ?
C16 C21 C24 121.8(2) . . ?
C20 C21 C16 118.4(3) . . ?
C20 C21 C24 119.9(3) . . ?
C41 C40 N4 119.7(2) . . ?
C45 C40 N4 119.0(2) . . ?
C45 C40 C41 121.3(2) . . ?
C8 C7 H7 119.2 . . ?
C6 C7 C8 121.5(3) . . ?
C6 C7 H7 119.2 . . ?
C8 C28 H28A 108.3 . . ?
C8 C28 H28B 108.3 . . ?
H28A C28 H28B 107.4 . . ?
C29 C28 C8 115.8(3) . . ?
C29 C28 H28A 108.3 . . ?
C29 C28 H28B 108.3 . . ?
C16 C17 C18 118.5(3) . . ?
C16 C17 C22 122.8(3) . . ?
C18 C17 C22 118.7(3) . . ?
C40 C41 C46 122.2(2) . . ?
C42 C41 C40 118.2(3) . . ?
C42 C41 C46 119.5(2) . . ?
C20 C19 H19 120.0 . . ?
C20 C19 C18 119.9(3) . . ?
C18 C19 H19 120.0 . . ?
C40 C45 C44 118.5(3) . . ?
C40 C45 C48 121.6(2) . . ?
C44 C45 C48 119.9(3) . . ?
C41 C46 H46A 109.1 . . ?
C41 C46 H46B 109.1 . . ?
C41 C46 C47 112.3(2) . . ?
H46A C46 H46B 107.9 . . ?
C47 C46 H46A 109.1 . . ?
C47 C46 H46B 109.1 . . ?
C21 C20 H20 119.4 . . ?
C19 C20 C21 121.1(3) . . ?
C19 C20 H20 119.4 . . ?
C21 C24 H24A 108.9 . . ?
C21 C24 H24B 108.9 . . ?
C21 C24 C25 113.3(2) . . ?
H24A C24 H24B 107.7 . . ?
C25 C24 H24A 108.9 . . ?
C25 C24 H24B 108.9 . . ?
C45 C44 H44 119.6 . . ?
C43 C44 C45 120.9(3) . . ?
C43 C44 H44 119.6 . . ?
C17 C18 H18 119.6 . . ?
C19 C18 C17 120.8(3) . . ?
C19 C18 H18 119.6 . . ?
C35 C30 N5 119.2(2) . . ?
C35 C30 C31 121.9(3) . . ?
C31 C30 N5 118.8(3) . . ?
C30 C35 C34 117.9(3) . . ?
C30 C35 C38 122.3(2) . . ?
C34 C35 C38 119.7(3) . . ?
C4 C5 H5A 119.5 . . ?
C6 C5 C4 120.9(3) . . ?
C6 C5 H5A 119.5 . . ?
C4 C26 H26A 109.1 . . ?
C4 C26 H26B 109.1 . . ?
C4 C26 C27 112.4(2) . . ?
H26A C26 H26B 107.9 . . ?
C27 C26 H26A 109.1 . . ?
C27 C26 H26B 109.1 . . ?
C44 C43 H43 120.1 . . ?
C42 C43 C44 119.8(3) . . ?
C42 C43 H43 120.1 . . ?
C35 C34 H34 119.4 . . ?
C33 C34 C35 121.2(3) . . ?
C33 C34 H34 119.4 . . ?
H49A C49 H49B 109.5 . . ?
H49A C49 H49C 109.5 . . ?
H49B C49 H49C 109.5 . . ?
C48 C49 H49A 109.5 . . ?
C48 C49 H49B 109.5 . . ?
C48 C49 H49C 109.5 . . ?
C41 C42 H42 119.3 . . ?
C43 C42 C41 121.4(3) . . ?
C43 C42 H42 119.3 . . ?
C35 C38 H38A 109.2 . . ?
C35 C38 H38B 109.2 . . ?
C35 C38 C39 111.9(2) . . ?
H38A C38 H38B 107.9 . . ?
C39 C38 H38A 109.2 . . ?
C39 C38 H38B 109.2 . . ?
C52 C53 H53 119.9 . . ?
C54 C53 H53 119.9 . . ?
C54 C53 C52 120.2(3) . . ?
C45 C48 C49 112.6(2) . . ?
C45 C48 H48A 109.1 . . ?
C45 C48 H48B 109.1 . . ?
C49 C48 H48A 109.1 . . ?
C49 C48 H48B 109.1 . . ?
H48A C48 H48B 107.8 . . ?
C7 C6 C5 119.9(3) . . ?
C7 C6 H6 120.0 . . ?
C5 C6 H6 120.0 . . ?
C24 C25 H25A 109.5 . . ?
C24 C25 H25B 109.5 . . ?
C24 C25 H25C 109.5 . . ?
H25A C25 H25B 109.5 . . ?
H25A C25 H25C 109.5 . . ?
H25B C25 H25C 109.5 . . ?
C34 C33 H33 119.9 . . ?
C34 C33 C32 120.1(3) . . ?
C32 C33 H33 119.9 . . ?
C46 C47 H47A 109.5 . . ?
C46 C47 H47B 109.5 . . ?
C46 C47 H47C 109.5 . . ?
H47A C47 H47B 109.5 . . ?
H47A C47 H47C 109.5 . . ?
H47B C47 H47C 109.5 . . ?
C30 C31 C36 122.0(3) . . ?
C30 C31 C32 117.9(3) . . ?
C32 C31 C36 120.0(3) . . ?
C17 C22 H22A 108.9 . . ?
C17 C22 H22B 108.9 . . ?
H22A C22 H22B 107.7 . . ?
C23 C22 C17 113.3(3) . . ?
C23 C22 H22A 108.9 . . ?
C23 C22 H22B 108.9 . . ?
C31 C36 H36A 108.9 . . ?
C31 C36 H36B 108.9 . . ?
H36A C36 H36B 107.7 . . ?
C37 C36 C31 113.4(3) . . ?
C37 C36 H36A 108.9 . . ?
C37 C36 H36B 108.9 . . ?
C28 C29 H29A 109.5 . . ?
C28 C29 H29B 109.5 . . ?
C28 C29 H29C 109.5 . . ?
H29A C29 H29B 109.5 . . ?
H29A C29 H29C 109.5 . . ?
H29B C29 H29C 109.5 . . ?
C53 C52 H52 120.2 . . ?
C53 C52 C51 119.7(3) . . ?
C51 C52 H52 120.2 . . ?
C52 C51 H51 120.0 . . ?
C50 C51 C52 120.0(3) . . ?
C50 C51 H51 120.0 . . ?
C51 C50 H50 120.0 . . ?
C51 C50 C55 120.1(3) . . ?
C55 C50 H50 120.0 . . ?
C38 C39 H39A 109.5 . . ?
C38 C39 H39B 109.5 . . ?
C38 C39 H39C 109.5 . . ?
H39A C39 H39B 109.5 . . ?
H39A C39 H39C 109.5 . . ?
H39B C39 H39C 109.5 . . ?
C53 C54 H54 119.7 . . ?
C53 C54 C55 120.5(3) . . ?
C55 C54 H54 119.7 . . ?
C26 C27 H27A 109.5 . . ?
C26 C27 H27B 109.5 . . ?
C26 C27 H27C 109.5 . . ?
H27A C27 H27B 109.5 . . ?
H27A C27 H27C 109.5 . . ?
H27B C27 H27C 109.5 . . ?
C50 C55 H55 120.3 . . ?
C54 C55 C50 119.5(3) . . ?
C54 C55 H55 120.3 . . ?
C33 C32 C31 120.8(3) . . ?
C33 C32 H32 119.6 . . ?
C31 C32 H32 119.6 . . ?
C22 C23 H23A 109.5 . . ?
C22 C23 H23B 109.5 . . ?
C22 C23 H23C 109.5 . . ?
H23A C23 H23B 109.5 . . ?
H23A C23 H23C 109.5 . . ?
H23B C23 H23C 109.5 . . ?
C36 C37 H37A 109.5 . . ?
C36 C37 H37B 109.5 . . ?
C36 C37 H37C 109.5 . . ?
H37A C37 H37B 109.5 . . ?
H37A C37 H37C 109.5 . . ?
H37B C37 H37C 109.5 . . ?

loop_
_geom_bond_atom_site_label_1
_geom_bond_atom_site_label_2
_geom_bond_distance
_geom_bond_site_symmetry_2
_geom_bond_publ_flag
Zn Zn 2.9797(6) 2_666 ?
Zn O1 2.0036(19) 2_666 ?
Zn O1 1.9638(19) . ?
Zn N2 1.977(2) . ?
Zn N1 1.982(2) . ?
O1 Zn 2.0036(19) 2_666 ?
O1 H1 0.779(18) . ?
N2 C16 1.441(3) . ?
N2 C2 1.339(3) . ?
N1 C3 1.427(4) . ?
N1 C1 1.341(3) . ?
N4 H4 0.8800 . ?
N4 C1 1.372(3) . ?
N4 C40 1.434(3) . ?
N3 C1 1.334(3) . ?
N3 C2 1.333(4) . ?
N5 H5 0.8800 . ?
N5 C2 1.370(4) . ?
N5 C30 1.442(3) . ?
C3 C8 1.402(4) . ?
C3 C4 1.409(4) . ?
C8 C7 1.396(4) . ?
C8 C28 1.514(4) . ?
C16 C21 1.403(4) . ?
C16 C17 1.401(4) . ?
C4 C5 1.395(4) . ?
C4 C26 1.505(4) . ?
C21 C20 1.399(4) . ?
C21 C24 1.511(4) . ?
C40 C41 1.402(4) . ?
C40 C45 1.395(4) . ?
C7 H7 0.9500 . ?
C7 C6 1.370(5) . ?
C28 H28A 0.9900 . ?
C28 H28B 0.9900 . ?
C28 C29 1.513(4) . ?
C17 C18 1.403(4) . ?
C17 C22 1.515(4) . ?
C41 C46 1.512(4) . ?
C41 C42 1.392(4) . ?
C19 H19 0.9500 . ?
C19 C20 1.384(4) . ?
C19 C18 1.385(5) . ?
C45 C44 1.398(4) . ?
C45 C48 1.508(4) . ?
C46 H46A 0.9900 . ?
C46 H46B 0.9900 . ?
C46 C47 1.529(4) . ?
C20 H20 0.9500 . ?
C24 H24A 0.9900 . ?
C24 H24B 0.9900 . ?
C24 C25 1.524(4) . ?
C44 H44 0.9500 . ?
C44 C43 1.383(5) . ?
C18 H18 0.9500 . ?
C30 C35 1.393(4) . ?
C30 C31 1.397(4) . ?
C35 C34 1.398(4) . ?
C35 C38 1.508(4) . ?
C5 H5A 0.9500 . ?
C5 C6 1.385(5) . ?
C26 H26A 0.9900 . ?
C26 H26B 0.9900 . ?
C26 C27 1.525(4) . ?
C43 H43 0.9500 . ?
C43 C42 1.379(4) . ?
C34 H34 0.9500 . ?
C34 C33 1.374(4) . ?
C49 H49A 0.9800 . ?
C49 H49B 0.9800 . ?
C49 H49C 0.9800 . ?
C49 C48 1.529(4) . ?
C42 H42 0.9500 . ?
C38 H38A 0.9900 . ?
C38 H38B 0.9900 . ?
C38 C39 1.524(5) . ?
C53 H53 0.9500 . ?
C53 C52 1.377(4) . ?
C53 C54 1.374(5) . ?
C48 H48A 0.9900 . ?
C48 H48B 0.9900 . ?
C6 H6 0.9500 . ?
C25 H25A 0.9800 . ?
C25 H25B 0.9800 . ?
C25 H25C 0.9800 . ?
C33 H33 0.9500 . ?
C33 C32 1.378(5) . ?
C47 H47A 0.9800 . ?
C47 H47B 0.9800 . ?
C47 H47C 0.9800 . ?
C31 C36 1.507(4) . ?
C31 C32 1.402(4) . ?
C22 H22A 0.9900 . ?
C22 H22B 0.9900 . ?
C22 C23 1.512(4) . ?
C36 H36A 0.9900 . ?
C36 H36B 0.9900 . ?
C36 C37 1.496(5) . ?
C29 H29A 0.9800 . ?
C29 H29B 0.9800 . ?
C29 H29C 0.9800 . ?
C52 H52 0.9500 . ?
C52 C51 1.389(5) . ?
C51 H51 0.9500 . ?
C51 C50 1.377(5) . ?
C50 H50 0.9500 . ?
C50 C55 1.388(5) . ?
C39 H39A 0.9800 . ?
C39 H39B 0.9800 . ?
C39 H39C 0.9800 . ?
C54 H54 0.9500 . ?
C54 C55 1.377(5) . ?
C27 H27A 0.9800 . ?
C27 H27B 0.9800 . ?
C27 H27C 0.9800 . ?
C55 H55 0.9500 . ?
C32 H32 0.9500 . ?
C23 H23A 0.9800 . ?
C23 H23B 0.9800 . ?
C23 H23C 0.9800 . ?
C37 H37A 0.9800 . ?
C37 H37B 0.9800 . ?
C37 H37C 0.9800 . ?

loop_
_geom_torsion_atom_site_label_1
_geom_torsion_atom_site_label_2
_geom_torsion_atom_site_label_3
_geom_torsion_atom_site_label_4
_geom_torsion
_geom_torsion_site_symmetry_1
_geom_torsion_site_symmetry_2
_geom_torsion_site_symmetry_3
_geom_torsion_site_symmetry_4
_geom_torsion_publ_flag
Zn N2 C16 C21 -89.5(3) . . . . ?
Zn N2 C16 C17 92.7(3) . . . . ?
Zn N2 C2 N3 -7.7(4) . . . . ?
Zn N2 C2 N5 171.56(18) . . . . ?
Zn N1 C3 C8 74.3(3) . . . . ?
Zn N1 C3 C4 -104.9(2) . . . . ?
Zn N1 C1 N4 -168.39(18) . . . . ?
Zn N1 C1 N3 13.0(4) . . . . ?
N2 C16 C21 C20 -177.7(2) . . . . ?
N2 C16 C21 C24 1.1(4) . . . . ?
N2 C16 C17 C18 178.3(2) . . . . ?
N2 C16 C17 C22 -0.7(4) . . . . ?
N1 C3 C8 C7 -178.5(2) . . . . ?
N1 C3 C8 C28 1.3(4) . . . . ?
N1 C3 C4 C5 -179.8(2) . . . . ?
N1 C3 C4 C26 2.2(4) . . . . ?
N4 C40 C41 C46 0.1(4) . . . . ?
N4 C40 C41 C42 178.6(2) . . . . ?
N4 C40 C45 C44 -177.7(2) . . . . ?
N4 C40 C45 C48 4.5(4) . . . . ?
N5 C30 C35 C34 175.3(2) . . . . ?
N5 C30 C35 C38 -1.7(4) . . . . ?
N5 C30 C31 C36 5.6(4) . . . . ?
N5 C30 C31 C32 -174.9(3) . . . . ?
C3 N1 C1 N4 5.9(3) . . . . ?
C3 N1 C1 N3 -172.7(2) . . . . ?
C3 C8 C7 C6 -1.9(4) . . . . ?
C3 C8 C28 C29 153.4(3) . . . . ?
C3 C4 C5 C6 -1.7(4) . . . . ?
C3 C4 C26 C27 87.8(3) . . . . ?
C8 C3 C4 C5 1.1(4) . . . . ?
C8 C3 C4 C26 -177.0(2) . . . . ?
C8 C7 C6 C5 1.3(4) . . . . ?
C16 N2 C2 N3 179.0(3) . . . . ?
C16 N2 C2 N5 -1.7(4) . . . . ?
C16 C21 C20 C19 -0.4(4) . . . . ?
C16 C21 C24 C25 125.4(3) . . . . ?
C16 C17 C18 C19 -0.8(4) . . . . ?
C16 C17 C22 C23 -106.9(3) . . . . ?
C1 N1 C3 C8 -99.6(3) . . . . ?
C1 N1 C3 C4 81.2(3) . . . . ?
C1 N4 C40 C41 79.5(3) . . . . ?
C1 N4 C40 C45 -103.4(3) . . . . ?
C1 N3 C2 N2 -11.3(4) . . . . ?
C1 N3 C2 N5 169.4(2) . . . . ?
C4 C3 C8 C7 0.7(4) . . . . ?
C4 C3 C8 C28 -179.5(2) . . . . ?
C4 C5 C6 C7 0.6(4) . . . . ?
C2 N2 C16 C21 83.4(3) . . . . ?
C2 N2 C16 C17 -94.4(3) . . . . ?
C2 N3 C1 N1 8.1(4) . . . . ?
C2 N3 C1 N4 -170.6(2) . . . . ?
C2 N5 C30 C35 86.4(3) . . . . ?
C2 N5 C30 C31 -96.1(3) . . . . ?
C21 C16 C17 C18 0.5(4) . . . . ?
C21 C16 C17 C22 -178.5(2) . . . . ?
C40 N4 C1 N1 174.1(2) . . . . ?
C40 N4 C1 N3 -7.1(4) . . . . ?
C40 C41 C46 C47 85.7(3) . . . . ?
C40 C41 C42 C43 -1.6(4) . . . . ?
C40 C45 C44 C43 -0.4(4) . . . . ?
C40 C45 C48 C49 82.9(3) . . . . ?
C7 C8 C28 C29 -26.8(4) . . . . ?
C28 C8 C7 C6 178.3(3) . . . . ?
C17 C16 C21 C20 0.0(4) . . . . ?
C17 C16 C21 C24 178.8(2) . . . . ?
C41 C40 C45 C44 -0.6(4) . . . . ?
C41 C40 C45 C48 -178.3(3) . . . . ?
C45 C40 C41 C46 -177.0(3) . . . . ?
C45 C40 C41 C42 1.5(4) . . . . ?
C45 C44 C43 C42 0.3(4) . . . . ?
C46 C41 C42 C43 177.0(3) . . . . ?
C20 C21 C24 C25 -55.8(3) . . . . ?
C20 C19 C18 C17 0.5(4) . . . . ?
C24 C21 C20 C19 -179.2(2) . . . . ?
C44 C45 C48 C49 -94.8(3) . . . . ?
C44 C43 C42 C41 0.7(5) . . . . ?
C18 C17 C22 C23 74.1(4) . . . . ?
C18 C19 C20 C21 0.1(4) . . . . ?
C30 N5 C2 N2 170.5(3) . . . . ?
C30 N5 C2 N3 -10.2(4) . . . . ?
C30 C35 C34 C33 0.3(4) . . . . ?
C30 C35 C38 C39 91.9(3) . . . . ?
C30 C31 C36 C37 -87.3(4) . . . . ?
C30 C31 C32 C33 -1.0(5) . . . . ?
C35 C30 C31 C36 -177.0(3) . . . . ?
C35 C30 C31 C32 2.4(4) . . . . ?
C35 C34 C33 C32 1.1(5) . . . . ?
C5 C4 C26 C27 -90.1(3) . . . . ?
C26 C4 C5 C6 176.3(2) . . . . ?
C34 C35 C38 C39 -85.1(3) . . . . ?
C34 C33 C32 C31 -0.7(5) . . . . ?
C42 C41 C46 C47 -92.9(3) . . . . ?
C38 C35 C34 C33 177.4(3) . . . . ?
C53 C52 C51 C50 0.0(5) . . . . ?
C53 C54 C55 C50 -0.2(5) . . . . ?
C48 C45 C44 C43 177.4(3) . . . . ?
C31 C30 C35 C34 -2.1(4) . . . . ?
C31 C30 C35 C38 -179.1(3) . . . . ?
C22 C17 C18 C19 178.3(3) . . . . ?
C36 C31 C32 C33 178.5(3) . . . . ?
C52 C53 C54 C55 -0.2(5) . . . . ?
C52 C51 C50 C55 -0.4(5) . . . . ?
C51 C50 C55 C54 0.4(5) . . . . ?
C54 C53 C52 C51 0.2(5) . . . . ?
C32 C31 C36 C37 93.2(4) . . . . ?
